data_7704943
loop_
_publ_author_name
'Vaz, Raphael C. A.'
'Esteves, Isabela O.'
'Oliveira, Willian X. C.'
'Honorato, Jo\~ao'
'Martins, Felipe T.'
'Marques, Lippy F.'
'Dos Santos, Guilherme L.'
'Freire, Ricardo O.'
'Jesus, Larissa T.'
'Pedroso, Emerson F.'
'Nunes, Wallace C.'
'Julve, Miguel'
'Pereira, Cynthia L. M.'

_publ_section_title
;
 Mononuclear lanthanide(III)-oxamate complexes as new photoluminescent
 field-induced single-molecule magnets: solid-state photophysical and
 magnetic properties.
;
_journal_issue 45
_journal_name_full 'Dalton transactions (Cambridge, England : 2003)'
_journal_page_first 16106
_journal_page_last 16124
_journal_paper_doi 10.1039/d0dt02497j
_journal_volume 49
_journal_year 2020
_chemical_formula_sum 'C50 H66 F4 N5 O15 S Tb'
_chemical_formula_weight 1244.07
_space_group_crystal_system triclinic
_space_group_IT_number 2
_space_group_name_Hall '-P 1'
_space_group_name_H-M_alt 'P -1'
_atom_sites_solution_hydrogens mixed
_audit_creation_method SHELXL-2018/3
_audit_update_record
;
2020-05-07 deposited with the CCDC.	2020-07-27 downloaded from the CCDC.
;
_cell_angle_alpha 74.901(7)
_cell_angle_beta 89.893(7)
_cell_angle_gamma 61.587(7)
_cell_formula_units_Z 2
_cell_length_a 14.259(2)
_cell_length_b 14.542(2)
_cell_length_c 16.277(3)
_cell_measurement_reflns_used 53501
_cell_measurement_temperature 296(2)
_cell_measurement_theta_max 25.085
_cell_measurement_theta_min 1.641
_cell_volume 2836.3(8)
_computing_cell_refinement 'SAINT (Bruker, 2012)'
_computing_data_collection 'APEX2 (Bruker, 2012)'
_computing_data_reduction 'SAINT (Bruker, 2012)'
_computing_molecular_graphics 'ORTEP-3 (Farrugia, 2012)'
_computing_publication_material 'WINGX (Farrugia, 2012)'
_computing_structure_refinement 'SHELXL-2018/3 (Sheldrick, 2018)'
_computing_structure_solution 'SHELXT 2014/5 (Sheldrick, 2014)'
_diffrn_ambient_temperature 296(2)
_diffrn_measured_fraction_theta_full 1.000
_diffrn_measured_fraction_theta_max 0.993
_diffrn_measurement_device_type 'Bruker APEX2 CCD'
_diffrn_measurement_method CCD
_diffrn_radiation_type MoK\a
_diffrn_radiation_wavelength 0.71073
_diffrn_reflns_av_R_equivalents 0.0372
_diffrn_reflns_av_unetI/netI 0.0243
_diffrn_reflns_Laue_measured_fraction_full 1.000
_diffrn_reflns_Laue_measured_fraction_max 0.993
_diffrn_reflns_limit_h_max 16
_diffrn_reflns_limit_h_min -16
_diffrn_reflns_limit_k_max 17
_diffrn_reflns_limit_k_min -17
_diffrn_reflns_limit_l_max 19
_diffrn_reflns_limit_l_min -19
_diffrn_reflns_number 53501
_diffrn_reflns_point_group_measured_fraction_full 1.000
_diffrn_reflns_point_group_measured_fraction_max 0.993
_diffrn_reflns_theta_full 25.000
_diffrn_reflns_theta_max 25.085
_diffrn_reflns_theta_min 1.641
_exptl_absorpt_coefficient_mu 1.364
_exptl_absorpt_correction_T_max 0.873
_exptl_absorpt_correction_T_min 0.754
_exptl_absorpt_correction_type multi-scan
_exptl_absorpt_process_details
;
Multi-scan (SADABS; Krause et al., 2015)
;
_exptl_crystal_colour colourless
_exptl_crystal_density_diffrn 1.457
_exptl_crystal_description block
_exptl_crystal_F_000 1276
_exptl_crystal_size_max 0.30
_exptl_crystal_size_mid 0.15
_exptl_crystal_size_min 0.10
_refine_diff_density_max 1.398
_refine_diff_density_min -0.851
_refine_diff_density_rms 0.070
_refine_ls_extinction_method none
_refine_ls_goodness_of_fit_ref 1.056
_refine_ls_hydrogen_treatment constr
_refine_ls_matrix_type full
_refine_ls_number_parameters 679
_refine_ls_number_reflns 10027
_refine_ls_number_restraints 133
_refine_ls_restrained_S_all 1.076
_refine_ls_R_factor_all 0.0326
_refine_ls_R_factor_gt 0.0299
_refine_ls_shift/su_max 0.002
_refine_ls_shift/su_mean 0.000
_refine_ls_structure_factor_coef Fsqd
_refine_ls_weighting_details 'w=1/[\s^2^(Fo^2^)+(0.0494P)^2^+2.5608P] where P=(Fo^2^+2Fc^2^)/3'
_refine_ls_weighting_scheme calc
_refine_ls_wR_factor_gt 0.0822
_refine_ls_wR_factor_ref 0.0853
_reflns_Friedel_coverage 0.000
_reflns_number_gt 9388
_reflns_number_total 10027
_reflns_threshold_expression 'I > 2\s(I)'
_cod_data_source_file d0dt02497j2.cif
_cod_data_source_block 4_F
_cod_depositor_comments 'Adding full bibliography for 7704941--7704948.cif.'
_cod_database_code 7704943
_shelx_shelxl_version_number 2018/3
_shelx_space_group_comment
;
The symmetry employed for this shelxl refinement is uniquely defined
by the following loop, which should always be used as a source of
symmetry information in preference to the above space-group names.
They are only intended as comments.
;

loop_
_space_group_symop_operation_xyz
'x, y, z'
'-x, -y, -z'

loop_
_atom_site_label
_atom_site_type_symbol
_atom_site_fract_x
_atom_site_fract_y
_atom_site_fract_z
_atom_site_U_iso_or_equiv
_atom_site_adp_type
_atom_site_occupancy
_atom_site_site_symmetry_order
_atom_site_calc_flag
_atom_site_refinement_flags_posn
_atom_site_refinement_flags_adp
_atom_site_refinement_flags_occupancy
_atom_site_disorder_assembly
_atom_site_disorder_group
Tb1 Tb 0.30240(2) 0.39491(2) 0.27303(2) 0.03301(6) Uani 1 1 d . . . . .
S1 S 0.42784(8) 0.09746(7) 0.30106(7) 0.0608(2) Uani 1 1 d . . . . .
O1S O 0.3666(3) 0.1251(3) 0.5260(2) 0.0925(10) Uani 1 1 d . . . . .
H1S H 0.327030 0.189953 0.493886 0.139 Uiso 1 1 d R U . . .
H2S H 0.439641 0.106713 0.549846 0.139 Uiso 1 1 d R U . . .
O7 O 0.3836(2) 0.5149(2) 0.22077(15) 0.0546(6) Uani 1 1 d . . . . .
O2S O 0.4194(3) 0.9059(4) 0.5129(2) 0.1093(13) Uani 1 1 d . . . . .
H3S H 0.439366 0.847028 0.553124 0.164 Uiso 1 1 d R U . . .
H4S H 0.437532 0.955540 0.533466 0.164 Uiso 1 1 d R U . . .
N3 N 0.4220(3) 0.5953(3) 0.0965(2) 0.0646(9) Uani 1 1 d . . . . .
H3 H 0.451228 0.582692 0.051487 0.078 Uiso 1 1 calc R U . . .
F3 F 0.2885(4) 1.0099(3) 0.1189(3) 0.1270(13) Uani 1 1 d . . . . .
O6 O 0.0510(3) 0.4243(3) 0.09564(19) 0.0785(9) Uani 1 1 d . . . . .
N4 N 0.3318(2) 0.6040(2) 0.42115(19) 0.0476(7) Uani 1 1 d . . . . .
H4 H 0.388660 0.587013 0.453485 0.057 Uiso 1 1 calc R U . . .
F4 F 0.0049(3) 1.0268(2) 0.3700(3) 0.1260(14) Uani 1 1 d . . . . .
O12 O 0.5234(2) 0.4188(2) 0.4437(2) 0.0681(8) Uani 1 1 d . . . . .
O13 O 0.4000(2) 0.20322(18) 0.31851(15) 0.0530(6) Uani 1 1 d . . . . .
N1 N -0.0137(2) 0.5921(2) 0.3585(2) 0.0528(7) Uani 1 1 d . . . . .
H1 H -0.028829 0.578807 0.409977 0.063 Uiso 1 1 calc R U . . .
O8 O 0.4206(2) 0.3459(2) 0.16891(17) 0.0619(7) Uani 1 1 d . . . . .
N2 N 0.0727(3) 0.6030(2) 0.02621(19) 0.0539(7) Uani 1 1 d . . . . .
H2 H 0.029787 0.587213 0.003751 0.065 Uiso 1 1 calc R U . . .
F2 F 0.0245(4) 1.0064(3) -0.1430(3) 0.1470(18) Uani 1 1 d . . . . .
O10 O 0.26052(17) 0.53412(18) 0.34705(15) 0.0454(5) Uani 1 1 d . . . . .
O11 O 0.44532(17) 0.34826(17) 0.38025(14) 0.0443(5) Uani 1 1 d . . . . .
C18 C 0.4145(3) 0.5133(3) 0.1507(2) 0.0538(8) Uani 1 1 d . . . . .
C19 C 0.3869(3) 0.7003(3) 0.1052(2) 0.0607(9) Uani 1 1 d . . . . .
C24 C 0.3232(4) 0.7393(4) 0.1658(3) 0.0721(11) Uani 1 1 d . . . . .
H24 H 0.302970 0.694455 0.204149 0.086 Uiso 1 1 calc R U . . .
C23 C 0.2898(5) 0.8429(4) 0.1701(3) 0.0859(14) Uani 1 1 d . . . . .
H23 H 0.247165 0.868461 0.211037 0.103 Uiso 1 1 calc R U . . .
C22 C 0.3200(5) 0.9082(4) 0.1134(4) 0.0877(15) Uani 1 1 d . . . . .
C21 C 0.3819(5) 0.8728(5) 0.0532(4) 0.0961(17) Uani 1 1 d . . . . .
H21 H 0.401705 0.918612 0.015390 0.115 Uiso 1 1 calc R U . . .
C20 C 0.4158(5) 0.7685(4) 0.0480(3) 0.0824(14) Uani 1 1 d . . . . .
H20 H 0.457813 0.744038 0.006366 0.099 Uiso 1 1 calc R U . . .
C17 C 0.4437(4) 0.4124(4) 0.1208(3) 0.0745(13) Uani 1 1 d . . . . .
O9 O 0.4851(5) 0.4046(4) 0.0557(3) 0.155(3) Uani 1 1 d . . . . .
O5 O 0.19975(19) 0.35155(18) 0.18978(14) 0.0462(5) Uani 1 1 d . . . . .
C9 C 0.1275(3) 0.4250(3) 0.1291(2) 0.0483(8) Uani 1 1 d . . . . .
C10 C 0.1394(3) 0.5283(3) 0.09607(19) 0.0421(7) Uani 1 1 d . . . . .
C11 C 0.0637(3) 0.7062(3) -0.0160(2) 0.0544(9) Uani 1 1 d . . . . .
C16 C 0.1163(5) 0.7491(4) 0.0170(4) 0.0986(19) Uani 1 1 d . . . . .
H16 H 0.162134 0.709050 0.068979 0.118 Uiso 1 1 calc R U . . .
C15 C 0.1027(6) 0.8509(5) -0.0255(4) 0.116(2) Uani 1 1 d . . . . .
H15 H 0.137786 0.880310 -0.002357 0.139 Uiso 1 1 calc R U . . .
C14 C 0.0370(5) 0.9068(4) -0.1015(4) 0.0949(17) Uani 1 1 d . . . . .
C13 C -0.0177(5) 0.8674(4) -0.1347(3) 0.0924(17) Uani 1 1 d . . . . .
H13 H -0.063866 0.908300 -0.186421 0.111 Uiso 1 1 calc R U . . .
C12 C -0.0047(4) 0.7665(3) -0.0917(3) 0.0714(12) Uani 1 1 d . . . . .
H12 H -0.042652 0.739189 -0.114086 0.086 Uiso 1 1 calc R U . . .
O4 O 0.20754(19) 0.53628(19) 0.13507(14) 0.0474(5) Uani 1 1 d . . . . .
C26 C 0.3363(2) 0.5263(3) 0.38956(19) 0.0391(6) Uani 1 1 d . . . . .
C27 C 0.2444(3) 0.7111(3) 0.4078(2) 0.0480(8) Uani 1 1 d . . . . .
C28 C 0.2600(3) 0.7794(3) 0.4444(3) 0.0676(11) Uani 1 1 d . . . . .
H28 H 0.325074 0.753199 0.478146 0.081 Uiso 1 1 calc R U . . .
C29 C 0.1801(4) 0.8856(4) 0.4314(4) 0.0857(15) Uani 1 1 d . . . . .
H29 H 0.190846 0.932104 0.455186 0.103 Uiso 1 1 calc R U . . .
C30 C 0.0842(4) 0.9217(3) 0.3827(3) 0.0800(14) Uani 1 1 d . . . . .
C31 C 0.0671(4) 0.8576(3) 0.3453(3) 0.0771(13) Uani 1 1 d . . . . .
H31 H 0.001928 0.884957 0.311208 0.092 Uiso 1 1 calc R U . . .
C32 C 0.1470(3) 0.7509(3) 0.3582(3) 0.0625(10) Uani 1 1 d . . . . .
H32 H 0.135420 0.705564 0.333538 0.075 Uiso 1 1 calc R U . . .
C25 C 0.4470(3) 0.4210(3) 0.4074(2) 0.0439(7) Uani 1 1 d . . . . .
C34 C 0.4292(4) 0.1217(4) 0.1884(3) 0.0829(14) Uani 1 1 d . . . . .
H34A H 0.446679 0.055983 0.173888 0.124 Uiso 1 1 calc R U . . .
H34B H 0.359405 0.178899 0.158517 0.124 Uiso 1 1 calc R U . . .
H34C H 0.482115 0.143285 0.171942 0.124 Uiso 1 1 calc R U . . .
C33 C 0.3080(4) 0.0873(4) 0.3062(4) 0.0855(14) Uani 1 1 d . . . . .
H33A H 0.321089 0.020649 0.295396 0.128 Uiso 1 1 calc R U . . .
H33B H 0.286980 0.087292 0.362225 0.128 Uiso 1 1 calc R U . . .
H33C H 0.251377 0.148583 0.263566 0.128 Uiso 1 1 calc R U . . .
O2 O 0.23064(19) 0.34294(18) 0.40094(15) 0.0516(6) Uani 1 1 d . . . . .
C1 C 0.1460(3) 0.4131(3) 0.4196(3) 0.0591(10) Uani 1 1 d . . . . .
O3 O 0.1153(3) 0.4110(3) 0.4895(2) 0.1144(17) Uani 1 1 d . . . . .
C2 C 0.0756(2) 0.5129(3) 0.3423(2) 0.0441(7) Uani 1 1 d . . . . .
C3 C -0.0862(3) 0.6951(3) 0.3009(2) 0.0493(8) Uani 1 1 d . . . . .
C8 C -0.0647(3) 0.7358(3) 0.2206(3) 0.0646(10) Uani 1 1 d . . . . .
H8 H -0.000512 0.693930 0.201982 0.078 Uiso 1 1 calc R U . . .
C7 C -0.1379(4) 0.8379(4) 0.1686(3) 0.0779(13) Uani 1 1 d . . . . .
H7 H -0.123863 0.866231 0.114820 0.094 Uiso 1 1 calc R U . . .
C6 C -0.2316(4) 0.8968(4) 0.1974(3) 0.0874(15) Uani 1 1 d . . . . .
C5 C -0.2540(4) 0.8604(4) 0.2761(3) 0.0902(16) Uani 1 1 d . . . . .
H5 H -0.318119 0.903246 0.294237 0.108 Uiso 1 1 calc R U . . .
C4 C -0.1802(3) 0.7589(3) 0.3286(3) 0.0683(11) Uani 1 1 d . . . . .
H4A H -0.193947 0.733033 0.383187 0.082 Uiso 1 1 calc R U . . .
F1 F -0.3043(3) 0.9956(3) 0.1446(2) 0.1440(17) Uani 1 1 d . . . . .
O1 O 0.10550(18) 0.5155(2) 0.27175(15) 0.0508(6) Uani 1 1 d . . . . .
C40 C 0.2299(9) 0.4111(8) 0.8532(6) 0.154(3) Uani 1 1 d . U . . .
H40A H 0.265115 0.357385 0.822551 0.184 Uiso 1 1 calc R U . . .
H40B H 0.152915 0.441805 0.838290 0.184 Uiso 1 1 calc R U . . .
C44 C 0.0648(6) 0.6994(6) 0.6181(6) 0.122(2) Uani 1 1 d . U . . .
H44A H 0.080164 0.655093 0.579295 0.147 Uiso 1 1 calc R U . . .
H44B H 0.099735 0.743400 0.601938 0.147 Uiso 1 1 calc R U . . .
C46 C -0.1040(6) 0.8407(7) 0.5193(6) 0.137(3) Uani 1 1 d . U . . .
H46A H -0.179983 0.885629 0.518461 0.205 Uiso 1 1 calc R U . . .
H46B H -0.072890 0.886556 0.498065 0.205 Uiso 1 1 calc R U . . .
H46C H -0.092540 0.794325 0.483477 0.205 Uiso 1 1 calc R U . . .
C43 C 0.1115(6) 0.6270(7) 0.7055(6) 0.126(2) Uani 1 1 d . U . . .
H43A H 0.081147 0.578562 0.718209 0.151 Uiso 1 1 calc R U . . .
H43B H 0.086730 0.671970 0.744093 0.151 Uiso 1 1 calc R U . . .
N5 N 0.2325(4) 0.5565(4) 0.7284(4) 0.1047(11) Uani 1 1 d . U . . .
C35 C 0.2720(5) 0.4802(5) 0.6728(4) 0.1047(11) Uani 1 1 d . U . . .
H35A H 0.223469 0.450872 0.673041 0.126 Uiso 1 1 calc R U . . .
H35B H 0.263084 0.524723 0.614382 0.126 Uiso 1 1 calc R U . . .
C36 C 0.3775(6) 0.3911(6) 0.6908(6) 0.142(3) Uani 1 1 d . U . . .
H36A H 0.385360 0.343576 0.747721 0.170 Uiso 1 1 calc R U . . .
H36B H 0.426352 0.419364 0.693913 0.170 Uiso 1 1 calc R U . . .
C37 C 0.4139(8) 0.3241(7) 0.6336(6) 0.179(4) Uani 1 1 d D U . . .
H37A H 0.352670 0.319017 0.614340 0.214 Uiso 1 1 calc R U . . .
H37B H 0.429089 0.365392 0.583481 0.214 Uiso 1 1 calc R U . . .
C45 C -0.0539(6) 0.7740(7) 0.6065(6) 0.132(2) Uani 1 1 d . U . . .
H45A H -0.087926 0.730118 0.627530 0.158 Uiso 1 1 calc R U . . .
H45B H -0.068324 0.822120 0.642083 0.158 Uiso 1 1 calc R U . . .
C48 C 0.2549(7) 0.7142(7) 0.7436(8) 0.185(4) Uani 1 1 d . U . . .
H48A H 0.268765 0.688599 0.805956 0.222 Uiso 1 1 calc R U . . .
H48B H 0.177425 0.760437 0.728142 0.222 Uiso 1 1 calc R U . . .
C39 C 0.2530(8) 0.4935(7) 0.8206(6) 0.153(3) Uani 1 1 d . U . . .
H39A H 0.329315 0.462480 0.838845 0.184 Uiso 1 1 calc R U . . .
H39B H 0.215627 0.547231 0.850876 0.184 Uiso 1 1 calc R U . . .
C38 C 0.4998(8) 0.2202(7) 0.6564(7) 0.174(4) Uani 1 1 d D U . . .
H38A H 0.509548 0.191065 0.608549 0.261 Uiso 1 1 calc R U . . .
H38B H 0.563590 0.221604 0.672858 0.261 Uiso 1 1 calc R U . . .
H38C H 0.486504 0.174825 0.703986 0.261 Uiso 1 1 calc R U . . .
C47 C 0.2811(7) 0.6261(6) 0.7175(8) 0.174(4) Uani 1 1 d . U . . .
H47A H 0.356302 0.576403 0.741365 0.209 Uiso 1 1 calc R U . . .
H47B H 0.279908 0.650737 0.655902 0.209 Uiso 1 1 calc R U . . .
C41 C 0.2572(10) 0.3518(8) 0.9449(6) 0.172(4) Uani 1 1 d D U . . .
H41A H 0.328075 0.338725 0.963782 0.207 Uiso 1 1 calc R U . . .
H41B H 0.206769 0.400057 0.974709 0.207 Uiso 1 1 calc R U . . .
C42 C 0.2581(12) 0.2528(9) 0.9724(7) 0.234(7) Uani 1 1 d D U . . .
H42A H 0.277297 0.223907 1.033779 0.351 Uiso 1 1 calc R U . . .
H42B H 0.187792 0.263820 0.956805 0.351 Uiso 1 1 calc R U . . .
H42C H 0.309725 0.202171 0.945821 0.351 Uiso 1 1 calc R U . . .
C50 C 0.2848(9) 0.8777(8) 0.7328(11) 0.251(7) Uani 1 1 d D U . . .
H50A H 0.332329 0.899205 0.702469 0.377 Uiso 1 1 calc R U . . .
H50B H 0.211538 0.934809 0.712707 0.377 Uiso 1 1 calc R U . . .
H50C H 0.300976 0.865105 0.793290 0.377 Uiso 1 1 calc R U . . .
C49 C 0.2985(8) 0.7820(8) 0.7184(10) 0.241(7) Uani 1 1 d D U . . .
H49A H 0.287415 0.800844 0.656168 0.289 Uiso 1 1 calc R U . . .
H49B H 0.375300 0.732350 0.735351 0.289 Uiso 1 1 calc R U . . .

loop_
_atom_site_aniso_label
_atom_site_aniso_U_11
_atom_site_aniso_U_22
_atom_site_aniso_U_33
_atom_site_aniso_U_23
_atom_site_aniso_U_13
_atom_site_aniso_U_12
Tb1 0.03585(9) 0.03653(9) 0.02673(9) -0.00953(6) 0.00159(6) -0.01778(7)
S1 0.0608(5) 0.0402(4) 0.0659(6) -0.0168(4) -0.0063(5) -0.0123(4)
O1S 0.078(2) 0.082(2) 0.080(2) -0.0005(18) 0.0025(17) -0.0225(18)
O7 0.0708(16) 0.0707(16) 0.0391(13) -0.0131(11) 0.0097(11) -0.0494(14)
O2S 0.099(3) 0.123(3) 0.083(2) -0.012(2) -0.015(2) -0.046(2)
N3 0.077(2) 0.065(2) 0.060(2) -0.0162(16) 0.0317(17) -0.0423(18)
F3 0.189(4) 0.088(2) 0.134(3) -0.039(2) 0.023(3) -0.088(3)
O6 0.097(2) 0.080(2) 0.0646(18) 0.0084(15) -0.0357(16) -0.0628(18)
N4 0.0413(14) 0.0447(15) 0.0532(17) -0.0220(13) -0.0086(12) -0.0148(12)
F4 0.095(2) 0.0500(15) 0.186(4) -0.0441(19) -0.037(2) 0.0051(14)
O12 0.0451(14) 0.0695(17) 0.0841(19) -0.0403(15) -0.0159(13) -0.0151(12)
O13 0.0678(15) 0.0385(12) 0.0439(13) -0.0129(10) 0.0012(11) -0.0190(11)
N1 0.0473(16) 0.0475(16) 0.0523(17) -0.0084(13) 0.0174(13) -0.0177(13)
O8 0.0740(17) 0.0499(14) 0.0596(16) -0.0181(12) 0.0336(14) -0.0278(13)
N2 0.0649(19) 0.0505(16) 0.0439(16) 0.0017(13) -0.0171(14) -0.0343(15)
F2 0.206(4) 0.083(2) 0.140(3) 0.038(2) -0.051(3) -0.097(3)
O10 0.0378(11) 0.0501(12) 0.0512(13) -0.0240(11) 0.0011(10) -0.0193(10)
O11 0.0400(11) 0.0415(11) 0.0444(12) -0.0166(10) -0.0050(9) -0.0128(9)
C18 0.0497(19) 0.060(2) 0.051(2) -0.0086(17) 0.0121(16) -0.0310(17)
C19 0.071(2) 0.069(2) 0.051(2) -0.0091(18) 0.0072(18) -0.045(2)
C24 0.091(3) 0.070(3) 0.066(3) -0.019(2) 0.020(2) -0.048(2)
C23 0.112(4) 0.080(3) 0.080(3) -0.030(3) 0.022(3) -0.056(3)
C22 0.119(4) 0.071(3) 0.084(3) -0.020(3) 0.001(3) -0.056(3)
C21 0.150(5) 0.092(4) 0.076(3) -0.011(3) 0.022(3) -0.090(4)
C20 0.120(4) 0.087(3) 0.062(3) -0.015(2) 0.026(3) -0.071(3)
C17 0.089(3) 0.061(2) 0.071(3) -0.020(2) 0.048(2) -0.035(2)
O9 0.260(6) 0.100(3) 0.145(4) -0.066(3) 0.162(4) -0.104(4)
O5 0.0581(13) 0.0416(12) 0.0370(12) -0.0052(9) -0.0077(10) -0.0262(11)
C9 0.061(2) 0.0517(19) 0.0363(17) -0.0080(15) -0.0068(15) -0.0338(17)
C10 0.0483(17) 0.0442(17) 0.0328(15) -0.0071(13) -0.0004(13) -0.0241(14)
C11 0.061(2) 0.0503(19) 0.048(2) -0.0001(16) -0.0091(16) -0.0314(17)
C16 0.124(4) 0.071(3) 0.091(4) 0.022(3) -0.054(3) -0.063(3)
C15 0.148(5) 0.088(4) 0.115(5) 0.021(3) -0.051(4) -0.085(4)
C14 0.112(4) 0.061(3) 0.097(4) 0.020(3) -0.024(3) -0.053(3)
C13 0.105(4) 0.065(3) 0.080(3) 0.021(2) -0.031(3) -0.042(3)
C12 0.078(3) 0.058(2) 0.066(3) 0.006(2) -0.022(2) -0.036(2)
O4 0.0544(13) 0.0517(13) 0.0377(12) -0.0037(10) -0.0069(10) -0.0322(11)
C26 0.0399(16) 0.0428(16) 0.0339(15) -0.0143(13) 0.0019(12) -0.0184(13)
C27 0.0489(18) 0.0431(17) 0.0500(19) -0.0171(15) -0.0003(15) -0.0194(15)
C28 0.061(2) 0.050(2) 0.083(3) -0.027(2) -0.015(2) -0.0170(18)
C29 0.083(3) 0.051(2) 0.118(4) -0.039(3) -0.012(3) -0.022(2)
C30 0.070(3) 0.042(2) 0.104(4) -0.021(2) -0.013(2) -0.0085(19)
C31 0.057(2) 0.056(2) 0.096(3) -0.020(2) -0.018(2) -0.0115(19)
C32 0.051(2) 0.052(2) 0.076(3) -0.0264(19) -0.0100(18) -0.0151(17)
C25 0.0398(16) 0.0478(18) 0.0391(16) -0.0168(14) -0.0028(13) -0.0157(14)
C34 0.101(4) 0.079(3) 0.081(3) -0.050(3) 0.026(3) -0.040(3)
C33 0.094(4) 0.081(3) 0.097(4) -0.025(3) 0.017(3) -0.056(3)
O2 0.0501(13) 0.0422(12) 0.0505(14) -0.0070(10) 0.0171(11) -0.0169(11)
C1 0.059(2) 0.050(2) 0.055(2) -0.0059(17) 0.0259(18) -0.0218(18)
O3 0.101(3) 0.079(2) 0.073(2) 0.0130(17) 0.055(2) 0.0068(19)
C2 0.0377(16) 0.0478(18) 0.0503(19) -0.0155(15) 0.0103(14) -0.0233(14)
C3 0.0444(18) 0.0463(18) 0.053(2) -0.0125(16) 0.0050(15) -0.0201(15)
C8 0.062(2) 0.061(2) 0.058(2) -0.0116(19) 0.0119(19) -0.0231(19)
C7 0.089(3) 0.068(3) 0.056(2) -0.002(2) 0.006(2) -0.031(2)
C6 0.083(3) 0.064(3) 0.067(3) -0.002(2) -0.005(2) -0.008(2)
C5 0.068(3) 0.072(3) 0.081(3) -0.013(3) 0.010(2) -0.001(2)
C4 0.058(2) 0.062(2) 0.061(2) -0.013(2) 0.0118(19) -0.0137(19)
F1 0.131(3) 0.086(2) 0.098(2) 0.0190(19) -0.006(2) 0.015(2)
O1 0.0400(12) 0.0648(15) 0.0397(12) -0.0178(11) 0.0012(10) -0.0186(11)
C40 0.188(8) 0.144(7) 0.132(6) -0.048(5) 0.062(6) -0.082(6)
C44 0.101(4) 0.106(5) 0.162(6) -0.052(4) 0.022(4) -0.046(4)
C46 0.113(5) 0.134(6) 0.165(7) -0.055(5) 0.003(5) -0.056(5)
C43 0.096(4) 0.140(6) 0.164(6) -0.072(5) 0.033(4) -0.062(4)
N5 0.101(2) 0.093(2) 0.124(3) -0.042(2) 0.044(2) -0.046(2)
C35 0.101(2) 0.093(2) 0.124(3) -0.042(2) 0.044(2) -0.046(2)
C36 0.131(6) 0.106(5) 0.147(7) -0.041(5) 0.047(5) -0.025(4)
C37 0.204(9) 0.126(6) 0.158(8) -0.059(5) 0.101(7) -0.036(6)
C45 0.095(4) 0.134(6) 0.186(7) -0.058(5) 0.011(4) -0.066(4)
C48 0.124(6) 0.107(5) 0.314(13) -0.051(7) -0.035(7) -0.055(5)
C39 0.184(8) 0.106(5) 0.142(5) -0.056(4) 0.068(5) -0.040(5)
C38 0.193(9) 0.119(6) 0.191(9) -0.079(6) 0.015(7) -0.047(6)
C47 0.113(5) 0.089(5) 0.303(11) -0.024(5) -0.031(7) -0.053(4)
C41 0.242(11) 0.166(8) 0.122(6) -0.042(6) 0.053(7) -0.111(8)
C42 0.375(18) 0.179(10) 0.156(9) -0.001(7) -0.053(11) -0.165(12)
C50 0.161(9) 0.148(9) 0.45(2) -0.096(12) 0.034(12) -0.080(8)
C49 0.138(7) 0.126(7) 0.449(19) -0.048(9) -0.060(10) -0.075(6)

loop_
_atom_type_symbol
_atom_type_description
_atom_type_scat_dispersion_real
_atom_type_scat_dispersion_imag
_atom_type_scat_source
C C 0.0033 0.0016 'International Tables Vol C Tables 4.2.6.8 and 6.1.1.4'
H H 0.0000 0.0000 'International Tables Vol C Tables 4.2.6.8 and 6.1.1.4'
N N 0.0061 0.0033 'International Tables Vol C Tables 4.2.6.8 and 6.1.1.4'
O O 0.0106 0.0060 'International Tables Vol C Tables 4.2.6.8 and 6.1.1.4'
S S 0.1246 0.1234 'International Tables Vol C Tables 4.2.6.8 and 6.1.1.4'
Tb Tb -0.1723 4.1537 'International Tables Vol C Tables 4.2.6.8 and 6.1.1.4'
F F 0.0171 0.0103 'International Tables Vol C Tables 4.2.6.8 and 6.1.1.4'

loop_
_geom_angle_atom_site_label_1
_geom_angle_atom_site_label_2
_geom_angle_atom_site_label_3
_geom_angle
_geom_angle_site_symmetry_1
_geom_angle_site_symmetry_3
_geom_angle_publ_flag
O13 Tb1 O8 74.86(9) . . ?
O13 Tb1 O5 78.69(8) . . ?
O8 Tb1 O5 81.94(9) . . ?
O13 Tb1 O11 74.75(8) . . ?
O8 Tb1 O11 93.01(9) . . ?
O5 Tb1 O11 153.36(8) . . ?
O13 Tb1 O2 75.44(8) . . ?
O8 Tb1 O2 150.26(8) . . ?
O5 Tb1 O2 90.91(8) . . ?
O11 Tb1 O2 80.56(8) . . ?
O13 Tb1 O10 133.12(8) . . ?
O8 Tb1 O10 130.14(9) . . ?
O5 Tb1 O10 135.47(8) . . ?
O11 Tb1 O10 66.14(7) . . ?
O2 Tb1 O10 73.63(8) . . ?
O13 Tb1 O4 135.31(8) . . ?
O8 Tb1 O4 73.43(9) . . ?
O5 Tb1 O4 66.41(7) . . ?
O11 Tb1 O4 137.12(8) . . ?
O2 Tb1 O4 129.66(8) . . ?
O10 Tb1 O4 91.54(8) . . ?
O13 Tb1 O1 127.62(9) . . ?
O8 Tb1 O1 136.78(9) . . ?
O5 Tb1 O1 69.99(8) . . ?
O11 Tb1 O1 126.33(7) . . ?
O2 Tb1 O1 64.52(8) . . ?
O10 Tb1 O1 65.64(7) . . ?
O4 Tb1 O1 65.54(8) . . ?
O13 Tb1 O7 124.36(9) . . ?
O8 Tb1 O7 64.84(9) . . ?
O5 Tb1 O7 128.05(8) . . ?
O11 Tb1 O7 70.96(8) . . ?
O2 Tb1 O7 136.89(8) . . ?
O10 Tb1 O7 65.57(8) . . ?
O4 Tb1 O7 66.43(8) . . ?
O1 Tb1 O7 108.00(9) . . ?
O13 S1 C34 106.26(19) . . ?
O13 S1 C33 105.8(2) . . ?
C34 S1 C33 98.0(3) . . ?
H1S O1S H2S 116.2 . . ?
C18 O7 Tb1 114.6(2) . . ?
H3S O2S H4S 109.5 . . ?
C18 N3 C19 126.9(3) . . ?
C18 N3 H3 116.6 . . ?
C19 N3 H3 116.6 . . ?
C26 N4 C27 127.7(3) . . ?
C26 N4 H4 116.2 . . ?
C27 N4 H4 116.2 . . ?
S1 O13 Tb1 148.39(15) . . ?
C2 N1 C3 127.4(3) . . ?
C2 N1 H1 116.3 . . ?
C3 N1 H1 116.3 . . ?
C17 O8 Tb1 121.8(2) . . ?
C10 N2 C11 127.7(3) . . ?
C10 N2 H2 116.2 . . ?
C11 N2 H2 116.2 . . ?
C26 O10 Tb1 116.91(19) . . ?
C25 O11 Tb1 120.38(19) . . ?
O7 C18 N3 124.4(4) . . ?
O7 C18 C17 118.6(3) . . ?
N3 C18 C17 116.9(3) . . ?
C24 C19 C20 118.9(4) . . ?
C24 C19 N3 123.5(4) . . ?
C20 C19 N3 117.6(4) . . ?
C23 C24 C19 120.9(4) . . ?
C23 C24 H24 119.6 . . ?
C19 C24 H24 119.6 . . ?
C22 C23 C24 119.1(5) . . ?
C22 C23 H23 120.4 . . ?
C24 C23 H23 120.4 . . ?
C21 C22 F3 119.5(5) . . ?
C21 C22 C23 121.5(5) . . ?
F3 C22 C23 119.0(5) . . ?
C22 C21 C20 119.8(5) . . ?
C22 C21 H21 120.1 . . ?
C20 C21 H21 120.1 . . ?
C21 C20 C19 119.7(5) . . ?
C21 C20 H20 120.2 . . ?
C19 C20 H20 120.2 . . ?
O9 C17 O8 127.4(5) . . ?
O9 C17 C18 119.2(4) . . ?
O8 C17 C18 113.4(3) . . ?
C9 O5 Tb1 120.5(2) . . ?
O6 C9 O5 128.2(3) . . ?
O6 C9 C10 118.3(3) . . ?
O5 C9 C10 113.5(3) . . ?
O4 C10 N2 124.8(3) . . ?
O4 C10 C9 119.4(3) . . ?
N2 C10 C9 115.8(3) . . ?
C16 C11 C12 119.0(4) . . ?
C16 C11 N2 123.3(3) . . ?
C12 C11 N2 117.7(3) . . ?
C11 C16 C15 121.0(4) . . ?
C11 C16 H16 119.5 . . ?
C15 C16 H16 119.5 . . ?
C14 C15 C16 118.4(5) . . ?
C14 C15 H15 120.8 . . ?
C16 C15 H15 120.8 . . ?
C13 C14 C15 121.8(4) . . ?
C13 C14 F2 120.2(5) . . ?
C15 C14 F2 118.0(5) . . ?
C14 C13 C12 119.6(4) . . ?
C14 C13 H13 120.2 . . ?
C12 C13 H13 120.2 . . ?
C11 C12 C13 120.2(4) . . ?
C11 C12 H12 119.9 . . ?
C13 C12 H12 119.9 . . ?
C10 O4 Tb1 116.7(2) . . ?
O10 C26 N4 124.7(3) . . ?
O10 C26 C25 119.2(3) . . ?
N4 C26 C25 116.0(3) . . ?
C32 C27 C28 119.1(3) . . ?
C32 C27 N4 123.5(3) . . ?
C28 C27 N4 117.4(3) . . ?
C29 C28 C27 120.5(4) . . ?
C29 C28 H28 119.7 . . ?
C27 C28 H28 119.7 . . ?
C30 C29 C28 118.6(4) . . ?
C30 C29 H29 120.7 . . ?
C28 C29 H29 120.7 . . ?
C31 C30 F4 119.1(4) . . ?
C31 C30 C29 122.2(4) . . ?
F4 C30 C29 118.7(4) . . ?
C30 C31 C32 119.3(4) . . ?
C30 C31 H31 120.3 . . ?
C32 C31 H31 120.3 . . ?
C31 C32 C27 120.1(4) . . ?
C31 C32 H32 119.9 . . ?
C27 C32 H32 119.9 . . ?
O12 C25 O11 128.6(3) . . ?
O12 C25 C26 118.0(3) . . ?
O11 C25 C26 113.4(3) . . ?
S1 C34 H34A 109.5 . . ?
S1 C34 H34B 109.5 . . ?
H34A C34 H34B 109.5 . . ?
S1 C34 H34C 109.5 . . ?
H34A C34 H34C 109.5 . . ?
H34B C34 H34C 109.5 . . ?
S1 C33 H33A 109.5 . . ?
S1 C33 H33B 109.5 . . ?
H33A C33 H33B 109.5 . . ?
S1 C33 H33C 109.5 . . ?
H33A C33 H33C 109.5 . . ?
H33B C33 H33C 109.5 . . ?
C1 O2 Tb1 120.1(2) . . ?
O3 C1 O2 128.2(4) . . ?
O3 C1 C2 118.3(3) . . ?
O2 C1 C2 113.5(3) . . ?
O1 C2 N1 124.8(3) . . ?
O1 C2 C1 118.7(3) . . ?
N1 C2 C1 116.4(3) . . ?
C4 C3 C8 119.4(3) . . ?
C4 C3 N1 117.3(3) . . ?
C8 C3 N1 123.2(3) . . ?
C7 C8 C3 120.1(4) . . ?
C7 C8 H8 119.9 . . ?
C3 C8 H8 119.9 . . ?
C6 C7 C8 118.5(4) . . ?
C6 C7 H7 120.7 . . ?
C8 C7 H7 120.7 . . ?
F1 C6 C5 119.3(5) . . ?
F1 C6 C7 117.9(5) . . ?
C5 C6 C7 122.8(4) . . ?
C6 C5 C4 118.7(4) . . ?
C6 C5 H5 120.6 . . ?
C4 C5 H5 120.6 . . ?
C5 C4 C3 120.4(4) . . ?
C5 C4 H4A 119.8 . . ?
C3 C4 H4A 119.8 . . ?
C2 O1 Tb1 115.6(2) . . ?
C39 C40 C41 120.9(10) . . ?
C39 C40 H40A 107.1 . . ?
C41 C40 H40A 107.1 . . ?
C39 C40 H40B 107.1 . . ?
C41 C40 H40B 107.1 . . ?
H40A C40 H40B 106.8 . . ?
C43 C44 C45 114.4(7) . . ?
C43 C44 H44A 108.7 . . ?
C45 C44 H44A 108.7 . . ?
C43 C44 H44B 108.7 . . ?
C45 C44 H44B 108.7 . . ?
H44A C44 H44B 107.6 . . ?
C45 C46 H46A 109.5 . . ?
C45 C46 H46B 109.5 . . ?
H46A C46 H46B 109.5 . . ?
C45 C46 H46C 109.5 . . ?
H46A C46 H46C 109.5 . . ?
H46B C46 H46C 109.5 . . ?
C44 C43 N5 119.7(6) . . ?
C44 C43 H43A 107.4 . . ?
N5 C43 H43A 107.4 . . ?
C44 C43 H43B 107.4 . . ?
N5 C43 H43B 107.4 . . ?
H43A C43 H43B 106.9 . . ?
C47 N5 C39 109.3(7) . . ?
C47 N5 C43 109.4(6) . . ?
C39 N5 C43 106.1(6) . . ?
C47 N5 C35 112.9(6) . . ?
C39 N5 C35 110.6(5) . . ?
C43 N5 C35 108.2(5) . . ?
C36 C35 N5 121.0(7) . . ?
C36 C35 H35A 107.1 . . ?
N5 C35 H35A 107.1 . . ?
C36 C35 H35B 107.1 . . ?
N5 C35 H35B 107.1 . . ?
H35A C35 H35B 106.8 . . ?
C35 C36 C37 119.3(9) . . ?
C35 C36 H36A 107.5 . . ?
C37 C36 H36A 107.5 . . ?
C35 C36 H36B 107.5 . . ?
C37 C36 H36B 107.5 . . ?
H36A C36 H36B 107.0 . . ?
C38 C37 C36 123.7(9) . . ?
C38 C37 H37A 106.4 . . ?
C36 C37 H37A 106.4 . . ?
C38 C37 H37B 106.4 . . ?
C36 C37 H37B 106.4 . . ?
H37A C37 H37B 106.5 . . ?
C46 C45 C44 115.7(8) . . ?
C46 C45 H45A 108.3 . . ?
C44 C45 H45A 108.3 . . ?
C46 C45 H45B 108.3 . . ?
C44 C45 H45B 108.3 . . ?
H45A C45 H45B 107.4 . . ?
C47 C48 C49 124.1(12) . . ?
C47 C48 H48A 106.3 . . ?
C49 C48 H48A 106.3 . . ?
C47 C48 H48B 106.3 . . ?
C49 C48 H48B 106.3 . . ?
H48A C48 H48B 106.4 . . ?
C40 C39 N5 125.6(9) . . ?
C40 C39 H39A 105.9 . . ?
N5 C39 H39A 105.9 . . ?
C40 C39 H39B 105.9 . . ?
N5 C39 H39B 105.9 . . ?
H39A C39 H39B 106.3 . . ?
C37 C38 H38A 109.5 . . ?
C37 C38 H38B 109.5 . . ?
H38A C38 H38B 109.5 . . ?
C37 C38 H38C 109.5 . . ?
H38A C38 H38C 109.5 . . ?
H38B C38 H38C 109.5 . . ?
C48 C47 N5 130.3(10) . . ?
C48 C47 H47A 104.7 . . ?
N5 C47 H47A 104.7 . . ?
C48 C47 H47B 104.7 . . ?
N5 C47 H47B 104.7 . . ?
H47A C47 H47B 105.7 . . ?
C42 C41 C40 119.1(10) . . ?
C42 C41 H41A 107.5 . . ?
C40 C41 H41A 107.5 . . ?
C42 C41 H41B 107.5 . . ?
C40 C41 H41B 107.5 . . ?
H41A C41 H41B 107.0 . . ?
C41 C42 H42A 109.5 . . ?
C41 C42 H42B 109.5 . . ?
H42A C42 H42B 109.5 . . ?
C41 C42 H42C 109.5 . . ?
H42A C42 H42C 109.5 . . ?
H42B C42 H42C 109.5 . . ?
C49 C50 H50A 109.5 . . ?
C49 C50 H50B 109.5 . . ?
H50A C50 H50B 109.5 . . ?
C49 C50 H50C 109.5 . . ?
H50A C50 H50C 109.5 . . ?
H50B C50 H50C 109.5 . . ?
C48 C49 C50 136.2(14) . . ?
C48 C49 H49A 103.1 . . ?
C50 C49 H49A 103.1 . . ?
C48 C49 H49B 103.1 . . ?
C50 C49 H49B 103.1 . . ?
H49A C49 H49B 105.1 . . ?

loop_
_geom_bond_atom_site_label_1
_geom_bond_atom_site_label_2
_geom_bond_distance
_geom_bond_site_symmetry_2
_geom_bond_publ_flag
Tb1 O13 2.344(2) . ?
Tb1 O8 2.386(2) . ?
Tb1 O5 2.389(2) . ?
Tb1 O11 2.396(2) . ?
Tb1 O2 2.421(2) . ?
Tb1 O10 2.454(2) . ?
Tb1 O4 2.461(2) . ?
Tb1 O1 2.501(2) . ?
Tb1 O7 2.501(2) . ?
S1 O13 1.500(2) . ?
S1 C34 1.777(5) . ?
S1 C33 1.784(5) . ?
O1S H1S 0.8483 . ?
O1S H2S 0.9945 . ?
O7 C18 1.224(4) . ?
O2S H3S 0.8486 . ?
O2S H4S 1.0016 . ?
N3 C18 1.336(5) . ?
N3 C19 1.411(5) . ?
N3 H3 0.8600 . ?
F3 C22 1.354(6) . ?
O6 C9 1.226(4) . ?
N4 C26 1.333(4) . ?
N4 C27 1.415(4) . ?
N4 H4 0.8600 . ?
F4 C30 1.359(5) . ?
O12 C25 1.223(4) . ?
N1 C2 1.334(4) . ?
N1 C3 1.411(5) . ?
N1 H1 0.8600 . ?
O8 C17 1.250(5) . ?
N2 C10 1.325(4) . ?
N2 C11 1.421(4) . ?
N2 H2 0.8600 . ?
F2 C14 1.353(5) . ?
O10 C26 1.226(4) . ?
O11 C25 1.258(4) . ?
C18 C17 1.534(6) . ?
C19 C24 1.385(6) . ?
C19 C20 1.387(6) . ?
C24 C23 1.368(6) . ?
C24 H24 0.9300 . ?
C23 C22 1.368(7) . ?
C23 H23 0.9300 . ?
C22 C21 1.354(8) . ?
C21 C20 1.383(7) . ?
C21 H21 0.9300 . ?
C20 H20 0.9300 . ?
C17 O9 1.216(5) . ?
O5 C9 1.259(4) . ?
C9 C10 1.548(5) . ?
C10 O4 1.228(4) . ?
C11 C16 1.365(6) . ?
C11 C12 1.365(5) . ?
C16 C15 1.378(6) . ?
C16 H16 0.9300 . ?
C15 C14 1.352(7) . ?
C15 H15 0.9300 . ?
C14 C13 1.347(7) . ?
C13 C12 1.373(6) . ?
C13 H13 0.9300 . ?
C12 H12 0.9300 . ?
C26 C25 1.546(4) . ?
C27 C32 1.381(5) . ?
C27 C28 1.383(5) . ?
C28 C29 1.372(6) . ?
C28 H28 0.9300 . ?
C29 C30 1.370(6) . ?
C29 H29 0.9300 . ?
C30 C31 1.347(6) . ?
C31 C32 1.378(5) . ?
C31 H31 0.9300 . ?
C32 H32 0.9300 . ?
C34 H34A 0.9600 . ?
C34 H34B 0.9600 . ?
C34 H34C 0.9600 . ?
C33 H33A 0.9600 . ?
C33 H33B 0.9600 . ?
C33 H33C 0.9600 . ?
O2 C1 1.257(4) . ?
C1 O3 1.215(5) . ?
C1 C2 1.538(5) . ?
C2 O1 1.222(4) . ?
C3 C4 1.376(5) . ?
C3 C8 1.386(5) . ?
C8 C7 1.373(6) . ?
C8 H8 0.9300 . ?
C7 C6 1.363(7) . ?
C7 H7 0.9300 . ?
C6 F1 1.350(5) . ?
C6 C5 1.352(7) . ?
C5 C4 1.372(6) . ?
C5 H5 0.9300 . ?
C4 H4A 0.9300 . ?
C40 C39 1.367(11) . ?
C40 C41 1.460(12) . ?
C40 H40A 0.9700 . ?
C40 H40B 0.9700 . ?
C44 C43 1.460(10) . ?
C44 C45 1.491(9) . ?
C44 H44A 0.9700 . ?
C44 H44B 0.9700 . ?
C46 C45 1.447(10) . ?
C46 H46A 0.9600 . ?
C46 H46B 0.9600 . ?
C46 H46C 0.9600 . ?
C43 N5 1.512(8) . ?
C43 H43A 0.9700 . ?
C43 H43B 0.9700 . ?
N5 C47 1.451(8) . ?
N5 C39 1.486(9) . ?
N5 C35 1.515(7) . ?
C35 C36 1.405(9) . ?
C35 H35A 0.9700 . ?
C35 H35B 0.9700 . ?
C36 C37 1.441(10) . ?
C36 H36A 0.9700 . ?
C36 H36B 0.9700 . ?
C37 C38 1.367(10) . ?
C37 H37A 0.9700 . ?
C37 H37B 0.9700 . ?
C45 H45A 0.9700 . ?
C45 H45B 0.9700 . ?
C48 C47 1.338(12) . ?
C48 C49 1.379(12) . ?
C48 H48A 0.9700 . ?
C48 H48B 0.9700 . ?
C39 H39A 0.9700 . ?
C39 H39B 0.9700 . ?
C38 H38A 0.9600 . ?
C38 H38B 0.9600 . ?
C38 H38C 0.9600 . ?
C47 H47A 0.9700 . ?
C47 H47B 0.9700 . ?
C41 C42 1.386(10) . ?
C41 H41A 0.9700 . ?
C41 H41B 0.9700 . ?
C42 H42A 0.9600 . ?
C42 H42B 0.9600 . ?
C42 H42C 0.9600 . ?
C50 C49 1.393(8) . ?
C50 H50A 0.9600 . ?
C50 H50B 0.9600 . ?
C50 H50C 0.9600 . ?
C49 H49A 0.9700 . ?
C49 H49B 0.9700 . ?

loop_
_geom_torsion_atom_site_label_1
_geom_torsion_atom_site_label_2
_geom_torsion_atom_site_label_3
_geom_torsion_atom_site_label_4
_geom_torsion
_geom_torsion_site_symmetry_1
_geom_torsion_site_symmetry_2
_geom_torsion_site_symmetry_3
_geom_torsion_site_symmetry_4
_geom_torsion_publ_flag
C34 S1 O13 Tb1 35.6(4) . . . . ?
C33 S1 O13 Tb1 -67.8(4) . . . . ?
Tb1 O7 C18 N3 153.7(3) . . . . ?
Tb1 O7 C18 C17 -24.3(4) . . . . ?
C19 N3 C18 O7 -6.6(7) . . . . ?
C19 N3 C18 C17 171.5(4) . . . . ?
C18 N3 C19 C24 -10.7(7) . . . . ?
C18 N3 C19 C20 171.0(4) . . . . ?
C20 C19 C24 C23 -0.5(7) . . . . ?
N3 C19 C24 C23 -178.7(5) . . . . ?
C19 C24 C23 C22 0.1(8) . . . . ?
C24 C23 C22 C21 0.1(9) . . . . ?
C24 C23 C22 F3 -178.7(5) . . . . ?
F3 C22 C21 C20 179.0(5) . . . . ?
C23 C22 C21 C20 0.2(9) . . . . ?
C22 C21 C20 C19 -0.6(9) . . . . ?
C24 C19 C20 C21 0.7(8) . . . . ?
N3 C19 C20 C21 179.0(5) . . . . ?
Tb1 O8 C17 O9 -164.8(6) . . . . ?
Tb1 O8 C17 C18 15.1(6) . . . . ?
O7 C18 C17 O9 -172.4(5) . . . . ?
N3 C18 C17 O9 9.5(7) . . . . ?
O7 C18 C17 O8 7.7(6) . . . . ?
N3 C18 C17 O8 -170.5(4) . . . . ?
Tb1 O5 C9 O6 -159.2(4) . . . . ?
Tb1 O5 C9 C10 19.5(4) . . . . ?
C11 N2 C10 O4 -1.8(6) . . . . ?
C11 N2 C10 C9 177.9(4) . . . . ?
O6 C9 C10 O4 171.4(4) . . . . ?
O5 C9 C10 O4 -7.5(5) . . . . ?
O6 C9 C10 N2 -8.3(5) . . . . ?
O5 C9 C10 N2 172.9(3) . . . . ?
C10 N2 C11 C16 -8.2(7) . . . . ?
C10 N2 C11 C12 174.5(4) . . . . ?
C12 C11 C16 C15 -1.0(10) . . . . ?
N2 C11 C16 C15 -178.3(6) . . . . ?
C11 C16 C15 C14 -1.0(11) . . . . ?
C16 C15 C14 C13 2.4(12) . . . . ?
C16 C15 C14 F2 -179.6(7) . . . . ?
C15 C14 C13 C12 -1.7(11) . . . . ?
F2 C14 C13 C12 -179.6(6) . . . . ?
C16 C11 C12 C13 1.8(8) . . . . ?
N2 C11 C12 C13 179.2(5) . . . . ?
C14 C13 C12 C11 -0.4(9) . . . . ?
N2 C10 O4 Tb1 172.2(3) . . . . ?
C9 C10 O4 Tb1 -7.5(4) . . . . ?
Tb1 O10 C26 N4 167.7(3) . . . . ?
Tb1 O10 C26 C25 -10.9(4) . . . . ?
C27 N4 C26 O10 -4.9(6) . . . . ?
C27 N4 C26 C25 173.7(3) . . . . ?
C26 N4 C27 C32 0.6(6) . . . . ?
C26 N4 C27 C28 -177.3(4) . . . . ?
C32 C27 C28 C29 -0.4(7) . . . . ?
N4 C27 C28 C29 177.6(5) . . . . ?
C27 C28 C29 C30 1.1(8) . . . . ?
C28 C29 C30 C31 -1.9(9) . . . . ?
C28 C29 C30 F4 179.7(5) . . . . ?
F4 C30 C31 C32 -179.7(5) . . . . ?
C29 C30 C31 C32 1.9(9) . . . . ?
C30 C31 C32 C27 -1.1(8) . . . . ?
C28 C27 C32 C31 0.4(7) . . . . ?
N4 C27 C32 C31 -177.4(4) . . . . ?
Tb1 O11 C25 O12 -159.6(3) . . . . ?
Tb1 O11 C25 C26 19.1(4) . . . . ?
O10 C26 C25 O12 174.0(3) . . . . ?
N4 C26 C25 O12 -4.7(5) . . . . ?
O10 C26 C25 O11 -4.9(4) . . . . ?
N4 C26 C25 O11 176.4(3) . . . . ?
Tb1 O2 C1 O3 -157.8(5) . . . . ?
Tb1 O2 C1 C2 21.6(5) . . . . ?
C3 N1 C2 O1 -4.6(6) . . . . ?
C3 N1 C2 C1 174.1(3) . . . . ?
O3 C1 C2 O1 -179.7(4) . . . . ?
O2 C1 C2 O1 0.9(5) . . . . ?
O3 C1 C2 N1 1.6(6) . . . . ?
O2 C1 C2 N1 -177.8(3) . . . . ?
C2 N1 C3 C4 172.2(4) . . . . ?
C2 N1 C3 C8 -10.7(6) . . . . ?
C4 C3 C8 C7 -1.5(7) . . . . ?
N1 C3 C8 C7 -178.5(4) . . . . ?
C3 C8 C7 C6 -0.6(8) . . . . ?
C8 C7 C6 F1 -177.9(5) . . . . ?
C8 C7 C6 C5 2.0(9) . . . . ?
F1 C6 C5 C4 178.7(5) . . . . ?
C7 C6 C5 C4 -1.2(10) . . . . ?
C6 C5 C4 C3 -0.9(9) . . . . ?
C8 C3 C4 C5 2.3(7) . . . . ?
N1 C3 C4 C5 179.5(4) . . . . ?
N1 C2 O1 Tb1 157.3(3) . . . . ?
C1 C2 O1 Tb1 -21.3(4) . . . . ?
C45 C44 C43 N5 -173.0(6) . . . . ?
C44 C43 N5 C47 62.3(9) . . . . ?
C44 C43 N5 C39 -179.9(7) . . . . ?
C44 C43 N5 C35 -61.1(8) . . . . ?
C47 N5 C35 C36 71.1(9) . . . . ?
C39 N5 C35 C36 -51.8(9) . . . . ?
C43 N5 C35 C36 -167.6(7) . . . . ?
N5 C35 C36 C37 -176.5(7) . . . . ?
C35 C36 C37 C38 -160.1(10) . . . . ?
C43 C44 C45 C46 -175.3(7) . . . . ?
C41 C40 C39 N5 177.7(8) . . . . ?
C47 N5 C39 C40 -172.2(9) . . . . ?
C43 N5 C39 C40 69.9(10) . . . . ?
C35 N5 C39 C40 -47.2(11) . . . . ?
C49 C48 C47 N5 -170.4(10) . . . . ?
C39 N5 C47 C48 -68.7(13) . . . . ?
C43 N5 C47 C48 47.1(14) . . . . ?
C35 N5 C47 C48 167.7(11) . . . . ?
C39 C40 C41 C42 -163.9(12) . . . . ?
C47 C48 C49 C50 177.8(15) . . . . ?
